data_7248904
loop_
_publ_author_name
'Bhakta, Viki'
'Guchhait, Nikhil'

_publ_section_title
;
 Switching of photoinduced proton transfer from one six-membered
 hydrogen-bonded ring to other: a molecule of hydrazine and pH sensor.
;
_journal_issue 28
_journal_name_full 'Physical chemistry chemical physics : PCCP'
_journal_page_first 19290
_journal_page_last 19301
_journal_paper_doi 10.1039/d4cp01998a
_journal_volume 26
_journal_year 2024
_chemical_formula_moiety 'C14 H8 Br N O3'
_chemical_formula_sum 'C14 H8 Br N O3'
_chemical_formula_weight 318.12
_space_group_crystal_system monoclinic
_space_group_IT_number 14
_space_group_name_Hall '-P 2ybc'
_space_group_name_H-M_alt 'P 1 21/c 1'
_atom_sites_solution_hydrogens geom
_audit_creation_date 2023-04-11
_audit_creation_method
;
Olex2 1.3
(compiled Nov 21 2019 18:26:39 for OlexSys, GUI svn.r6003)
;
_audit_update_record
;
2024-06-16 deposited with the CCDC.	2024-06-21 downloaded from the CCDC.
;
_cell_angle_alpha 90
_cell_angle_beta 95.6540(10)
_cell_angle_gamma 90
_cell_formula_units_Z 4
_cell_length_a 4.7750(2)
_cell_length_b 11.0709(5)
_cell_length_c 22.9812(9)
_cell_measurement_reflns_used 9985
_cell_measurement_temperature 273(2)
_cell_measurement_theta_max 25.14
_cell_measurement_theta_min 2.56
_cell_volume 1208.96(9)
_computing_cell_refinement 'SAINT V8.38A (Bruker, 2018)'
_computing_data_reduction 'SAINT V8.38A (Bruker, 2018)'
_computing_molecular_graphics 'Olex2 1.3 (Dolomanov et al., 2009)'
_computing_publication_material 'Olex2 1.3 (Dolomanov et al., 2009)'
_computing_structure_refinement 'XL  (Sheldrick, 2008)'
_computing_structure_solution 'SHELXT 2014/5 (Sheldrick, 2014)'
_diffrn_ambient_temperature 273.15
_diffrn_detector 'CCD area detector'
_diffrn_detector_area_resol_mean 5.6
_diffrn_detector_type 'Bruker SMART CCD 6000 area detector'
_diffrn_measured_fraction_theta_full 0.999
_diffrn_measured_fraction_theta_max 0.999
_diffrn_measurement_device 'three-circle diffractometer'
_diffrn_radiation_monochromator graphite
_diffrn_radiation_probe x-ray
_diffrn_radiation_type MoK\a
_diffrn_radiation_wavelength 0.71073
_diffrn_reflns_av_R_equivalents 0.0699
_diffrn_reflns_av_unetI/netI 0.0273
_diffrn_reflns_Laue_measured_fraction_full 0.999
_diffrn_reflns_Laue_measured_fraction_max 0.999
_diffrn_reflns_limit_h_max 5
_diffrn_reflns_limit_h_min -5
_diffrn_reflns_limit_k_max 13
_diffrn_reflns_limit_k_min -13
_diffrn_reflns_limit_l_max 27
_diffrn_reflns_limit_l_min -27
_diffrn_reflns_number 37158
_diffrn_reflns_point_group_measured_fraction_full 0.999
_diffrn_reflns_point_group_measured_fraction_max 0.999
_diffrn_reflns_theta_full 25.242
_diffrn_reflns_theta_max 25.724
_diffrn_reflns_theta_min 1.781
_diffrn_source 'sealed X-ray tube'
_diffrn_source_current 1.0
_diffrn_source_power 0.05
_diffrn_source_target Mo
_diffrn_source_voltage 50.0
_diffrn_standards_number 0
_exptl_absorpt_coefficient_mu 3.402
_exptl_absorpt_correction_T_max 0.506
_exptl_absorpt_correction_T_min 0.213
_exptl_absorpt_correction_type multi-scan
_exptl_crystal_colour 'clear light white'
_exptl_crystal_colour_lustre clear
_exptl_crystal_colour_modifier light
_exptl_crystal_colour_primary white
_exptl_crystal_density_diffrn 1.748
_exptl_crystal_description rhombohedral
_exptl_crystal_F_000 632
_exptl_crystal_size_max 0.8
_exptl_crystal_size_mid 0.4
_exptl_crystal_size_min 0.2
_refine_diff_density_max 0.284
_refine_diff_density_min -0.423
_refine_diff_density_rms 0.060
_refine_ls_extinction_method none
_refine_ls_goodness_of_fit_ref 1.110
_refine_ls_hydrogen_treatment constr
_refine_ls_matrix_type full
_refine_ls_number_parameters 173
_refine_ls_number_reflns 2299
_refine_ls_number_restraints 0
_refine_ls_restrained_S_all 1.110
_refine_ls_R_factor_all 0.0487
_refine_ls_R_factor_gt 0.0348
_refine_ls_shift/su_max 0.000
_refine_ls_shift/su_mean 0.000
_refine_ls_structure_factor_coef Fsqd
_refine_ls_weighting_details 'w=1/[\s^2^(Fo^2^)+(0.0153P)^2^+1.3868P] where P=(Fo^2^+2Fc^2^)/3'
_refine_ls_weighting_scheme calc
_refine_ls_wR_factor_gt 0.0636
_refine_ls_wR_factor_ref 0.0687
_reflns_Friedel_coverage 0.000
_reflns_number_gt 1884
_reflns_number_total 2299
_reflns_threshold_expression 'I > 2\s(I)'
_cod_data_source_file d4cp01998a2.cif
_cod_data_source_block vk_a
_cod_depositor_comments 'Adding full bibliography for 7248904.cif.'
_cod_database_code 7248904
_shelx_shelxl_version_number 2016/6
_shelx_space_group_comment
;
The symmetry employed for this shelxl refinement is uniquely defined
by the following loop, which should always be used as a source of
symmetry information in preference to the above space-group names.
They are only intended as comments.
;
_shelx_estimated_absorpt_t_max 0.549
_shelx_estimated_absorpt_t_min 0.172
_olex2_refinement_description
;
1. Fixed Uiso
 At 1.2 times of:
  All C(H) groups
 At 1.5 times of:
  All O(H) groups
2.a Aromatic/amide H refined with riding coordinates:
 C9(H9), C11(H11), C2(H2A), C3(H3), C6(H6), C1(H1), C14(H14)
2.b Idealised tetrahedral OH refined as rotating group:
 O2(H2)
;
_olex2_submission_special_instructions 'No special instructions were received'

loop_
_space_group_symop_operation_xyz
'x, y, z'
'-x, y+1/2, -z+1/2'
'-x, -y, -z'
'x, -y-1/2, z-1/2'

loop_
_atom_site_label
_atom_site_type_symbol
_atom_site_fract_x
_atom_site_fract_y
_atom_site_fract_z
_atom_site_U_iso_or_equiv
_atom_site_adp_type
_atom_site_occupancy
_atom_site_site_symmetry_order
_atom_site_calc_flag
_atom_site_refinement_flags_posn
_atom_site_refinement_flags_adp
_atom_site_refinement_flags_occupancy
_atom_site_disorder_assembly
_atom_site_disorder_group
Br1 Br -0.36152(7) 0.52924(3) 0.40563(2) 0.04699(12) Uani 1 1 d . . . . .
O1 O 0.3974(4) 0.25067(19) 0.31391(9) 0.0374(5) Uani 1 1 d . . . . .
O2 O 0.3083(5) 0.0829(2) 0.47562(10) 0.0495(6) Uani 1 1 d . . . . .
H2 H 0.406403 0.062680 0.449925 0.074 Uiso 1 1 calc R U . . .
N1 N 0.5379(5) 0.0966(2) 0.37360(11) 0.0368(6) Uani 1 1 d . . . . .
O3 O -0.1962(6) 0.2113(2) 0.58929(11) 0.0678(8) Uani 1 1 d . . . . .
C7 C 0.3803(6) 0.1915(3) 0.36543(12) 0.0336(7) Uani 1 1 d . . . . .
C9 C 0.0319(6) 0.3434(3) 0.39004(13) 0.0339(7) Uani 1 1 d . . . . .
H9 H 0.047940 0.381319 0.354414 0.041 Uiso 1 1 calc R U . . .
C8 C 0.1897(6) 0.2403(3) 0.40503(12) 0.0331(7) Uani 1 1 d . . . . .
C13 C 0.1651(6) 0.1835(3) 0.45907(13) 0.0346(7) Uani 1 1 d . . . . .
C5 C 0.6779(6) 0.0888(3) 0.32277(13) 0.0350(7) Uani 1 1 d . . . . .
C4 C 0.5900(6) 0.1833(3) 0.28631(13) 0.0359(7) Uani 1 1 d . . . . .
C10 C -0.1474(6) 0.3891(3) 0.42775(13) 0.0356(7) Uani 1 1 d . . . . .
C11 C -0.1716(6) 0.3350(3) 0.48125(13) 0.0381(7) Uani 1 1 d . . . . .
H11 H -0.291998 0.367410 0.506603 0.046 Uiso 1 1 calc R U . . .
C12 C -0.0161(7) 0.2323(3) 0.49706(13) 0.0371(7) Uani 1 1 d . . . . .
C2 C 0.8837(7) 0.1235(3) 0.21680(14) 0.0474(9) Uani 1 1 d . . . . .
H2A H 0.957252 0.133607 0.181130 0.057 Uiso 1 1 calc R U . . .
C3 C 0.6842(7) 0.2045(3) 0.23267(14) 0.0425(8) Uani 1 1 d . . . . .
H3 H 0.618996 0.268524 0.208849 0.051 Uiso 1 1 calc R U . . .
C6 C 0.8769(7) 0.0073(3) 0.30593(14) 0.0435(8) Uani 1 1 d . . . . .
H6 H 0.939065 -0.057442 0.329526 0.052 Uiso 1 1 calc R U . . .
C1 C 0.9774(7) 0.0276(3) 0.25236(14) 0.0473(8) Uani 1 1 d . . . . .
H1 H 1.111667 -0.024627 0.239816 0.057 Uiso 1 1 calc R U . . .
C14 C -0.0389(8) 0.1770(3) 0.55495(15) 0.0514(9) Uani 1 1 d . . . . .
H14 H 0.076106 0.111199 0.565551 0.062 Uiso 1 1 calc R U . . .

loop_
_atom_site_aniso_label
_atom_site_aniso_U_11
_atom_site_aniso_U_22
_atom_site_aniso_U_33
_atom_site_aniso_U_23
_atom_site_aniso_U_13
_atom_site_aniso_U_12
Br1 0.0443(2) 0.0423(2) 0.0560(2) 0.00517(18) 0.01304(15) 0.00745(17)
O1 0.0402(12) 0.0433(13) 0.0299(11) 0.0007(10) 0.0090(9) 0.0043(10)
O2 0.0587(16) 0.0499(14) 0.0414(14) 0.0098(11) 0.0118(11) 0.0158(12)
N1 0.0369(14) 0.0423(16) 0.0313(14) -0.0017(12) 0.0045(11) 0.0015(12)
O3 0.098(2) 0.0680(18) 0.0433(15) 0.0037(13) 0.0347(15) 0.0075(16)
C7 0.0334(16) 0.0409(18) 0.0265(16) -0.0028(14) 0.0030(13) -0.0025(14)
C9 0.0316(16) 0.0405(18) 0.0298(16) 0.0036(14) 0.0036(13) -0.0023(14)
C8 0.0312(16) 0.0402(17) 0.0283(16) -0.0035(14) 0.0053(13) -0.0030(13)
C13 0.0352(17) 0.0369(17) 0.0318(17) -0.0021(14) 0.0042(13) 0.0006(14)
C5 0.0324(16) 0.0436(18) 0.0290(16) -0.0040(14) 0.0033(13) -0.0008(14)
C4 0.0311(16) 0.0454(19) 0.0316(16) -0.0065(15) 0.0050(13) -0.0011(14)
C10 0.0298(16) 0.0382(18) 0.0391(18) -0.0034(14) 0.0051(14) -0.0011(13)
C11 0.0397(18) 0.0433(19) 0.0331(17) -0.0072(15) 0.0117(14) -0.0056(15)
C12 0.0423(17) 0.0387(19) 0.0306(16) -0.0020(13) 0.0057(14) -0.0030(14)
C2 0.047(2) 0.065(2) 0.0314(18) -0.0096(17) 0.0122(15) -0.0046(18)
C3 0.0451(19) 0.051(2) 0.0326(18) -0.0022(15) 0.0079(15) -0.0033(16)
C6 0.0464(19) 0.045(2) 0.0379(18) -0.0074(15) 0.0006(15) 0.0061(15)
C1 0.0436(18) 0.063(2) 0.0365(18) -0.0136(18) 0.0078(15) 0.0094(18)
C14 0.070(3) 0.047(2) 0.0393(19) 0.0032(17) 0.0148(19) 0.0004(19)

loop_
_atom_type_symbol
_atom_type_description
_atom_type_scat_dispersion_real
_atom_type_scat_dispersion_imag
_atom_type_scat_source
C C 0.0033 0.0016 'International Tables Vol C Tables 4.2.6.8 and 6.1.1.4'
H H 0.0000 0.0000 'International Tables Vol C Tables 4.2.6.8 and 6.1.1.4'
Br Br -0.2901 2.4595 'International Tables Vol C Tables 4.2.6.8 and 6.1.1.4'
N N 0.0061 0.0033 'International Tables Vol C Tables 4.2.6.8 and 6.1.1.4'
O O 0.0106 0.0060 'International Tables Vol C Tables 4.2.6.8 and 6.1.1.4'

loop_
_geom_angle_atom_site_label_1
_geom_angle_atom_site_label_2
_geom_angle_atom_site_label_3
_geom_angle
_geom_angle_site_symmetry_1
_geom_angle_site_symmetry_3
_geom_angle_publ_flag
C7 O1 C4 103.8(2) . . ?
C13 O2 H2 109.5 . . ?
C7 N1 C5 104.3(3) . . ?
O1 C7 C8 117.4(3) . . ?
N1 C7 O1 115.6(3) . . ?
N1 C7 C8 127.0(3) . . ?
C8 C9 H9 119.9 . . ?
C10 C9 H9 119.9 . . ?
C10 C9 C8 120.1(3) . . ?
C9 C8 C7 120.5(3) . . ?
C9 C8 C13 119.7(3) . . ?
C13 C8 C7 119.9(3) . . ?
O2 C13 C8 122.4(3) . . ?
O2 C13 C12 118.3(3) . . ?
C12 C13 C8 119.3(3) . . ?
C4 C5 N1 108.5(3) . . ?
C4 C5 C6 119.8(3) . . ?
C6 C5 N1 131.7(3) . . ?
C5 C4 O1 107.8(2) . . ?
C3 C4 O1 127.6(3) . . ?
C3 C4 C5 124.6(3) . . ?
C9 C10 Br1 119.0(2) . . ?
C9 C10 C11 120.8(3) . . ?
C11 C10 Br1 120.1(2) . . ?
C10 C11 H11 120.0 . . ?
C10 C11 C12 119.9(3) . . ?
C12 C11 H11 120.0 . . ?
C13 C12 C14 120.5(3) . . ?
C11 C12 C13 120.1(3) . . ?
C11 C12 C14 119.4(3) . . ?
C3 C2 H2A 118.9 . . ?
C3 C2 C1 122.1(3) . . ?
C1 C2 H2A 118.9 . . ?
C4 C3 C2 114.9(3) . . ?
C4 C3 H3 122.6 . . ?
C2 C3 H3 122.6 . . ?
C5 C6 H6 121.7 . . ?
C1 C6 C5 116.7(3) . . ?
C1 C6 H6 121.7 . . ?
C2 C1 H1 119.0 . . ?
C6 C1 C2 121.9(3) . . ?
C6 C1 H1 119.0 . . ?
O3 C14 C12 124.4(3) . . ?
O3 C14 H14 117.8 . . ?
C12 C14 H14 117.8 . . ?

loop_
_geom_bond_atom_site_label_1
_geom_bond_atom_site_label_2
_geom_bond_distance
_geom_bond_site_symmetry_2
_geom_bond_publ_flag
Br1 C10 1.899(3) . ?
O1 C7 1.363(3) . ?
O1 C4 1.385(3) . ?
O2 H2 0.8200 . ?
O2 C13 1.343(4) . ?
N1 C7 1.295(4) . ?
N1 C5 1.404(4) . ?
O3 C14 1.203(4) . ?
C7 C8 1.453(4) . ?
C9 H9 0.9300 . ?
C9 C8 1.391(4) . ?
C9 C10 1.374(4) . ?
C8 C13 1.407(4) . ?
C13 C12 1.397(4) . ?
C5 C4 1.380(4) . ?
C5 C6 1.392(4) . ?
C4 C3 1.374(4) . ?
C10 C11 1.383(4) . ?
C11 H11 0.9300 . ?
C11 C12 1.386(4) . ?
C12 C14 1.478(4) . ?
C2 H2A 0.9300 . ?
C2 C3 1.383(5) . ?
C2 C1 1.387(5) . ?
C3 H3 0.9300 . ?
C6 H6 0.9300 . ?
C6 C1 1.383(5) . ?
C1 H1 0.9300 . ?
C14 H14 0.9300 . ?

loop_
_geom_torsion_atom_site_label_1
_geom_torsion_atom_site_label_2
_geom_torsion_atom_site_label_3
_geom_torsion_atom_site_label_4
_geom_torsion
_geom_torsion_site_symmetry_1
_geom_torsion_site_symmetry_2
_geom_torsion_site_symmetry_3
_geom_torsion_site_symmetry_4
_geom_torsion_publ_flag
Br1 C10 C11 C12 179.6(2) . . . . ?
O1 C7 C8 C9 0.2(4) . . . . ?
O1 C7 C8 C13 -179.5(3) . . . . ?
O1 C4 C3 C2 178.3(3) . . . . ?
O2 C13 C12 C11 -178.9(3) . . . . ?
O2 C13 C12 C14 2.6(5) . . . . ?
N1 C7 C8 C9 -179.7(3) . . . . ?
N1 C7 C8 C13 0.6(5) . . . . ?
N1 C5 C4 O1 0.3(3) . . . . ?
N1 C5 C4 C3 179.7(3) . . . . ?
N1 C5 C6 C1 -178.7(3) . . . . ?
C7 O1 C4 C5 -0.4(3) . . . . ?
C7 O1 C4 C3 -179.7(3) . . . . ?
C7 N1 C5 C4 -0.1(3) . . . . ?
C7 N1 C5 C6 179.1(3) . . . . ?
C7 C8 C13 O2 -1.4(5) . . . . ?
C7 C8 C13 C12 179.2(3) . . . . ?
C9 C8 C13 O2 178.9(3) . . . . ?
C9 C8 C13 C12 -0.5(4) . . . . ?
C9 C10 C11 C12 -0.8(5) . . . . ?
C8 C9 C10 Br1 -179.6(2) . . . . ?
C8 C9 C10 C11 0.9(5) . . . . ?
C8 C13 C12 C11 0.6(5) . . . . ?
C8 C13 C12 C14 -177.9(3) . . . . ?
C13 C12 C14 O3 -177.6(4) . . . . ?
C5 N1 C7 O1 -0.2(3) . . . . ?
C5 N1 C7 C8 179.8(3) . . . . ?
C5 C4 C3 C2 -0.9(5) . . . . ?
C5 C6 C1 C2 -0.5(5) . . . . ?
C4 O1 C7 N1 0.3(3) . . . . ?
C4 O1 C7 C8 -179.6(3) . . . . ?
C4 C5 C6 C1 0.4(5) . . . . ?
C10 C9 C8 C7 -179.9(3) . . . . ?
C10 C9 C8 C13 -0.2(4) . . . . ?
C10 C11 C12 C13 0.1(5) . . . . ?
C10 C11 C12 C14 178.6(3) . . . . ?
C11 C12 C14 O3 3.9(6) . . . . ?
C3 C2 C1 C6 0.0(5) . . . . ?
C6 C5 C4 O1 -179.0(3) . . . . ?
C6 C5 C4 C3 0.3(5) . . . . ?
C1 C2 C3 C4 0.7(5) . . . . ?
